data_7702066
loop_
_publ_author_name
'Jiang, Lin'
'Zhang, Dong-Yan'
'Suo, Jing-Jing'
'Gu, Wen'
'Tian, Jin-Lei'
'Liu, Xin'
'Yan, Shi-Ping'

_publ_section_title
;
 Synthesis, magnetism and spectral studies of six defective dicubane
 tetranuclear {M4O6} (M = Ni(II), Co(II), Zn(II)) and three trinuclear
 Cd(II) complexes with polydentate Schiff base ligands.
;
_journal_issue 25
_journal_name_full 'Dalton transactions (Cambridge, England : 2003)'
_journal_page_first 10233
_journal_page_last 10248
_journal_paper_doi 10.1039/c6dt00380j
_journal_volume 45
_journal_year 2016
_chemical_formula_moiety 'C42 H46 Cd3 N4 O14, C H4 O, C H3 O'
_chemical_formula_sum 'C44 H53 Cd3 N4 O16'
_chemical_formula_weight 1231.10
_space_group_crystal_system monoclinic
_space_group_IT_number 14
_space_group_name_Hall '-P 2yn'
_space_group_name_H-M_alt 'P 1 21/n 1'
_atom_sites_solution_hydrogens geom
_atom_sites_solution_primary direct
_atom_sites_solution_secondary difmap
_audit_creation_date 2015-11-25
_audit_creation_method
;
Olex2 1.2
(compiled 2015.09.30 svn.r3233 for OlexSys, GUI svn.r5103)
;
_audit_update_record
;
2015-12-21 deposited with the CCDC.
2016-05-11 downloaded from the CCDC.
;
_cell_angle_alpha 90.00
_cell_angle_beta 109.035(3)
_cell_angle_gamma 90.00
_cell_formula_units_Z 4
_cell_length_a 15.9377(5)
_cell_length_b 15.2966(4)
_cell_length_c 21.3004(7)
_cell_measurement_reflns_used 13599
_cell_measurement_temperature 293(2)
_cell_measurement_theta_max 28.8490
_cell_measurement_theta_min 3.4350
_cell_volume 4908.9(3)
_computing_molecular_graphics 'Olex2 (Dolomanov et al., 2009)'
_computing_publication_material 'Olex2 (Dolomanov et al., 2009)'
_computing_structure_refinement 'ShelXH-1997 (Sheldrick, 2008)'
_computing_structure_solution 'SHELXS-97 (Sheldrick, 1990)'
_diffrn_ambient_temperature 293(2)
_diffrn_measured_fraction_theta_full 0.997
_diffrn_measured_fraction_theta_max 0.997
_diffrn_measurement_device_type 'SuperNova, Single source at offset, Eos'
_diffrn_radiation_monochromator graphite
_diffrn_radiation_type MoK\a
_diffrn_radiation_wavelength 0.71073
_diffrn_reflns_av_R_equivalents 0.0000
_diffrn_reflns_av_unetI/netI 0.0330
_diffrn_reflns_limit_h_max 17
_diffrn_reflns_limit_h_min -18
_diffrn_reflns_limit_k_max 18
_diffrn_reflns_limit_k_min 0
_diffrn_reflns_limit_l_max 25
_diffrn_reflns_limit_l_min 0
_diffrn_reflns_number 8629
_diffrn_reflns_theta_full 25.01
_diffrn_reflns_theta_max 25.01
_diffrn_reflns_theta_min 2.99
_diffrn_source 'fine-focus sealed tube'
_exptl_absorpt_coefficient_mu 1.359
_exptl_crystal_colour 'clear greenish green'
_exptl_crystal_colour_lustre clear
_exptl_crystal_colour_modifier greenish
_exptl_crystal_colour_primary green
_exptl_crystal_density_diffrn 1.666
_exptl_crystal_density_method 'not measured'
_exptl_crystal_description cube
_exptl_crystal_F_000 2468
_exptl_crystal_size_max 0.2
_exptl_crystal_size_mid 0.2
_exptl_crystal_size_min 0.2
_refine_diff_density_max 0.933
_refine_diff_density_min -0.639
_refine_diff_density_rms 0.087
_refine_ls_extinction_method none
_refine_ls_goodness_of_fit_ref 1.090
_refine_ls_hydrogen_treatment constr
_refine_ls_matrix_type full
_refine_ls_number_parameters 615
_refine_ls_number_reflns 8629
_refine_ls_number_restraints 0
_refine_ls_restrained_S_all 1.090
_refine_ls_R_factor_all 0.0375
_refine_ls_R_factor_gt 0.0326
_refine_ls_shift/su_max 0.008
_refine_ls_shift/su_mean 0.000
_refine_ls_structure_factor_coef Fsqd
_refine_ls_weighting_details 'calc w=1/[\s^2^(Fo^2^)+(0.0270P)^2^+9.2077P] where P=(Fo^2^+2Fc^2^)/3'
_refine_ls_weighting_scheme calc
_refine_ls_wR_factor_gt 0.0741
_refine_ls_wR_factor_ref 0.0764
_reflns_number_gt 7794
_reflns_number_total 8629
_reflns_threshold_expression >2sigma(I)
_cod_data_source_file c6dt00380j2.cif
_cod_data_source_block p150406a_sq_d
_cod_original_cell_volume 4908.9(2)
_cod_database_code 7702066
_olex2_refinement_description
;
1. Fixed Uiso
 At 1.2 times of:
  All C(H) groups, All C(H,H) groups
 At 1.5 times of:
  All C(H,H,H) groups, All O(H) groups
2.a Ternary CH refined with riding coordinates:
 C29(H29), C10(H10)
2.b Secondary CH2 refined with riding coordinates:
 C11(H11A,H11B), C9(H9A,H9B), C30(H30A,H30B), C28(H28A,H28B)
2.c Aromatic/amide H refined with riding coordinates:
 C6(H6), C14(H14), C4(H4), C5(H5), C15(H15), C16(H16), C12(H12), C23(H23),
 C35(H35), C27(H27), C8(H8A), C31(H31), C33(H33), C24(H24), C25(H25), C34(H34)
2.d Idealised Me refined as rotating group:
 C1(H1A,H1B,H1C), C40(H40A,H40B,H40C), C38(H38A,H38B,H38C), C20(H20A,H20B,
 H20C), C19(H19A,H19B,H19C), C42(H42A,H42B,H42C), C44(H44A,H44B,H44C), C43(H43A,
 H43B,H43C)
2.e Idealised tetrahedral OH refined as rotating group:
 O8(H8), O15(H15A), O3(H3)
;
_olex2_submission_special_instructions 'No special instructions were received'

loop_
_space_group_symop_id
_space_group_symop_operation_xyz
1 'x, y, z'
2 '-x+1/2, y+1/2, -z+1/2'
3 '-x, -y, -z'
4 'x-1/2, -y-1/2, z-1/2'

loop_
_atom_site_label
_atom_site_type_symbol
_atom_site_fract_x
_atom_site_fract_y
_atom_site_fract_z
_atom_site_U_iso_or_equiv
_atom_site_adp_type
_atom_site_occupancy
_atom_site_calc_flag
_atom_site_refinement_flags_posn
Cd1 Cd 0.971487(16) 0.487216(17) 0.209348(12) 0.01666(7) Uani 1 d .
Cd2 Cd 1.171120(17) 0.404248(17) 0.185085(13) 0.02009(8) Uani 1 d .
Cd3 Cd 0.773202(17) 0.549740(18) 0.243272(13) 0.02272(8) Uani 1 d .
O2 O 1.12121(16) 0.47856(16) 0.25777(12) 0.0209(5) Uani 1 d .
O4 O 1.02264(16) 0.39704(15) 0.14548(12) 0.0200(5) Uani 1 d .
O10 O 1.00035(17) 0.33799(16) 0.27849(12) 0.0230(6) Uani 1 d .
O1 O 1.04328(16) 0.59098(16) 0.31079(11) 0.0204(5) Uani 1 d .
O9 O 0.88907(16) 0.45933(16) 0.27632(12) 0.0204(5) Uani 1 d .
O6 O 0.98246(18) 0.59949(16) 0.12494(12) 0.0252(6) Uani 1 d .
O5 O 0.85727(17) 0.44233(17) 0.09778(12) 0.0246(6) Uani 1 d .
O7 O 0.87038(16) 0.59624(16) 0.19147(12) 0.0205(5) Uani 1 d .
N3 N 0.7964(2) 0.5594(2) 0.35508(17) 0.0321(8) Uani 1 d .
O12 O 1.2239(2) 0.53144(18) 0.15657(16) 0.0374(7) Uani 1 d .
C3 C 1.1210(2) 0.5562(2) 0.35283(17) 0.0180(7) Uani 1 d .
N2 N 1.1574(2) 0.2636(2) 0.14748(16) 0.0254(7) Uani 1 d .
C1 C 0.9986(3) 0.6531(3) 0.33872(19) 0.0261(9) Uani 1 d .
H1A H 0.9456 0.6726 0.3051 0.039 Uiso 1 calc GR
H1B H 1.0370 0.7021 0.3556 0.039 Uiso 1 calc GR
H1C H 0.9833 0.6262 0.3742 0.039 Uiso 1 calc GR
C13 C 0.9983(3) 0.2642(2) 0.07992(17) 0.0212(8) Uani 1 d .
O13 O 0.6191(2) 0.5153(2) 0.22933(16) 0.0440(8) Uani 1 d .
O11 O 1.2869(2) 0.4194(2) 0.12677(18) 0.0506(9) Uani 1 d .
C6 C 1.2800(3) 0.4815(2) 0.42716(18) 0.0255(9) Uani 1 d .
H6 H 1.3335 0.4566 0.4526 0.031 Uiso 1 calc R
C22 C 0.9388(2) 0.6771(2) 0.12715(17) 0.0221(8) Uani 1 d .
O8 O 0.8109(2) 0.7530(2) 0.37205(17) 0.0530(9) Uani 1 d .
H8 H 0.8072 0.8019 0.3556 0.080 Uiso 1 calc GR
N1 N 1.2777(2) 0.3614(2) 0.27806(17) 0.0309(8) Uani 1 d .
C2 C 1.1613(2) 0.4952(2) 0.32055(17) 0.0170(7) Uani 1 d .
C7 C 1.2427(2) 0.4569(2) 0.35980(18) 0.0209(8) Uani 1 d .
N4 N 0.7436(2) 0.6953(2) 0.23674(17) 0.0301(8) Uani 1 d .
O14 O 0.6923(2) 0.4330(2) 0.18070(15) 0.0422(8) Uani 1 d .
C21 C 0.8800(2) 0.6717(2) 0.16494(17) 0.0206(8) Uani 1 d .
C37 C 0.9285(2) 0.4236(2) 0.33494(17) 0.0202(8) Uani 1 d .
C14 C 0.9359(3) 0.2138(2) 0.03143(18) 0.0255(9) Uani 1 d .
H14 H 0.9540 0.1608 0.0187 0.031 Uiso 1 calc R
C4 C 1.1585(3) 0.5787(2) 0.41846(17) 0.0222(8) Uani 1 d .
H4 H 1.1304 0.6186 0.4378 0.027 Uiso 1 calc R
C5 C 1.2396(3) 0.5410(3) 0.45608(19) 0.0284(9) Uani 1 d .
H5 H 1.2658 0.5563 0.5004 0.034 Uiso 1 calc R
C17 C 0.8800(2) 0.3674(2) 0.07151(17) 0.0200(8) Uani 1 d .
C36 C 0.9919(3) 0.3565(2) 0.33906(18) 0.0234(8) Uani 1 d .
C39 C 1.2812(3) 0.5007(3) 0.13489(19) 0.0295(9) Uani 1 d .
C32 C 0.9136(3) 0.4484(3) 0.39491(19) 0.0276(9) Uani 1 d .
C15 C 0.8500(3) 0.2394(3) 0.00235(19) 0.0295(9) Uani 1 d .
H15 H 0.8108 0.2055 -0.0306 0.035 Uiso 1 calc R
C18 C 0.9707(2) 0.3444(2) 0.10047(16) 0.0177(7) Uani 1 d .
C16 C 0.8219(3) 0.3180(3) 0.02310(18) 0.0257(8) Uani 1 d .
H16 H 0.7635 0.3366 0.0038 0.031 Uiso 1 calc R
C12 C 1.0876(3) 0.2285(2) 0.10675(19) 0.0253(9) Uani 1 d .
H12 H 1.0951 0.1725 0.0924 0.030 Uiso 1 calc R
O15 O 0.6444(2) 0.6896(3) -0.05701(16) 0.0561(10) Uani 1 d .
H15A H 0.6566 0.6469 -0.0757 0.084 Uiso 1 calc GR
C23 C 0.9503(3) 0.7535(3) 0.09663(19) 0.0293(9) Uani 1 d .
H23 H 0.9879 0.7543 0.0711 0.035 Uiso 1 calc R
O3 O 1.2345(2) 0.1835(2) 0.2749(2) 0.0562(10) Uani 1 d .
H3 H 1.2564 0.1409 0.2978 0.084 Uiso 1 calc GR
C35 C 1.0387(3) 0.3172(3) 0.3984(2) 0.0334(10) Uani 1 d .
H35 H 1.0799 0.2737 0.3994 0.040 Uiso 1 calc R
C27 C 0.7728(3) 0.7554(3) 0.2082(2) 0.0312(10) Uani 1 d .
H27 H 0.7517 0.8113 0.2115 0.037 Uiso 1 calc R
C8 C 1.2919(2) 0.3916(3) 0.3368(2) 0.0272(9) Uani 1 d .
H8A H 1.3409 0.3682 0.3694 0.033 Uiso 1 calc R
C26 C 0.8350(2) 0.7489(2) 0.17124(19) 0.0252(9) Uani 1 d .
C11 C 1.2394(3) 0.2118(3) 0.1658(2) 0.0346(10) Uani 1 d .
H11A H 1.2775 0.2350 0.1423 0.041 Uiso 1 calc R
H11B H 1.2245 0.1522 0.1508 0.041 Uiso 1 calc R
C41 C 0.6218(3) 0.4509(3) 0.1935(2) 0.0339(10) Uani 1 d .
C31 C 0.8509(3) 0.5143(3) 0.4008(2) 0.0301(10) Uani 1 d .
H31 H 0.8504 0.5249 0.4436 0.036 Uiso 1 calc R
C40 C 1.3470(3) 0.5608(3) 0.1205(2) 0.0334(10) Uani 1 d .
H40A H 1.3221 0.6185 0.1115 0.050 Uiso 1 calc GR
H40B H 1.3607 0.5398 0.0825 0.050 Uiso 1 calc GR
H40C H 1.4002 0.5628 0.1582 0.050 Uiso 1 calc GR
C33 C 0.9627(3) 0.4058(3) 0.4544(2) 0.0384(11) Uani 1 d .
H33 H 0.9527 0.4215 0.4935 0.046 Uiso 1 calc R
C9 C 1.3380(3) 0.2936(3) 0.2688(2) 0.0416(11) Uani 1 d .
H9A H 1.3815 0.2800 0.3116 0.050 Uiso 1 calc R
H9B H 1.3697 0.3165 0.2404 0.050 Uiso 1 calc R
C30 C 0.7359(3) 0.6188(3) 0.3757(2) 0.0428(12) Uani 1 d .
H30A H 0.7570 0.6225 0.4238 0.051 Uiso 1 calc R
H30B H 0.6775 0.5923 0.3625 0.051 Uiso 1 calc R
C38 C 1.0607(3) 0.2688(3) 0.2771(2) 0.0360(10) Uani 1 d .
H38A H 1.0589 0.2590 0.2322 0.054 Uiso 1 calc GR
H38B H 1.0436 0.2162 0.2944 0.054 Uiso 1 calc GR
H38C H 1.1198 0.2848 0.3037 0.054 Uiso 1 calc GR
C20 C 1.0205(3) 0.5904(3) 0.0730(2) 0.0435(12) Uani 1 d .
H20A H 1.0723 0.6267 0.0825 0.065 Uiso 1 calc GR
H20B H 0.9779 0.6079 0.0315 0.065 Uiso 1 calc GR
H20C H 1.0368 0.5305 0.0701 0.065 Uiso 1 calc GR
C19 C 0.7742(3) 0.4818(3) 0.0621(2) 0.0432(12) Uani 1 d .
H19A H 0.7269 0.4420 0.0602 0.065 Uiso 1 calc GR
H19B H 0.7730 0.4955 0.0178 0.065 Uiso 1 calc GR
H19C H 0.7669 0.5345 0.0842 0.065 Uiso 1 calc GR
C28 C 0.6849(3) 0.7221(3) 0.2735(2) 0.0400(11) Uani 1 d .
H28A H 0.6308 0.6879 0.2584 0.048 Uiso 1 calc R
H28B H 0.6691 0.7830 0.2640 0.048 Uiso 1 calc R
C24 C 0.9064(3) 0.8289(3) 0.1037(2) 0.0350(10) Uani 1 d .
H24 H 0.9151 0.8806 0.0836 0.042 Uiso 1 calc R
C25 C 0.8501(3) 0.8270(3) 0.1405(2) 0.0326(10) Uani 1 d .
H25 H 0.8211 0.8780 0.1454 0.039 Uiso 1 calc R
C34 C 1.0242(3) 0.3428(3) 0.4568(2) 0.0420(11) Uani 1 d .
H34 H 1.0562 0.3171 0.4971 0.050 Uiso 1 calc R
C42 C 0.5428(3) 0.3927(3) 0.1677(3) 0.0466(12) Uani 1 d .
H42A H 0.5600 0.3395 0.1513 0.070 Uiso 1 calc GR
H42B H 0.4981 0.4218 0.1324 0.070 Uiso 1 calc GR
H42C H 0.5196 0.3794 0.2029 0.070 Uiso 1 calc GR
C29 C 0.7267(3) 0.7106(3) 0.3480(2) 0.0446(12) Uani 1 d .
H29 H 0.6880 0.7417 0.3680 0.053 Uiso 1 calc R
C10 C 1.2904(3) 0.2103(3) 0.2383(2) 0.0386(11) Uani 1 d .
H10 H 1.3361 0.1652 0.2449 0.046 Uiso 1 calc R
C44 C 1.0493(4) 0.0217(4) 0.1906(3) 0.0629(16) Uani 1 d .
H44A H 1.0406 0.0131 0.1442 0.094 Uiso 1 calc GR
H44B H 1.0515 -0.0341 0.2118 0.094 Uiso 1 calc GR
H44C H 1.1042 0.0522 0.2108 0.094 Uiso 1 calc GR
O16 O 0.9834(4) 0.0679(4) 0.1974(4) 0.144(3) Uani 1 d .
C43 C 0.7188(6) 0.7142(4) -0.0038(3) 0.116(4) Uani 1 d .
H43A H 0.7001 0.7452 0.0285 0.175 Uiso 1 calc GR
H43B H 0.7562 0.7513 -0.0197 0.175 Uiso 1 calc GR
H43C H 0.7513 0.6629 0.0162 0.175 Uiso 1 calc GR

loop_
_atom_site_aniso_label
_atom_site_aniso_U_11
_atom_site_aniso_U_22
_atom_site_aniso_U_33
_atom_site_aniso_U_23
_atom_site_aniso_U_13
_atom_site_aniso_U_12
Cd1 0.01533(13) 0.01685(14) 0.01949(13) -0.00155(10) 0.00799(10) 0.00220(11)
Cd2 0.01756(14) 0.01590(14) 0.03042(15) -0.00305(11) 0.01275(11) 0.00063(11)
Cd3 0.01502(14) 0.02362(15) 0.03170(16) -0.00800(12) 0.01061(11) -0.00055(12)
O2 0.0150(12) 0.0231(13) 0.0236(13) -0.0054(11) 0.0049(10) 0.0025(11)
O4 0.0190(13) 0.0172(13) 0.0254(13) -0.0072(11) 0.0092(11) -0.0005(11)
O10 0.0262(14) 0.0207(13) 0.0274(13) 0.0051(11) 0.0161(11) 0.0065(12)
O1 0.0163(12) 0.0227(14) 0.0220(13) -0.0044(11) 0.0061(10) 0.0029(11)
O9 0.0177(12) 0.0246(14) 0.0223(13) -0.0002(11) 0.0112(10) 0.0024(11)
O6 0.0299(15) 0.0218(14) 0.0282(14) 0.0054(11) 0.0153(12) 0.0050(12)
O5 0.0228(14) 0.0237(14) 0.0235(13) -0.0065(11) 0.0023(11) 0.0048(12)
O7 0.0200(13) 0.0189(13) 0.0230(13) -0.0002(11) 0.0076(11) 0.0015(11)
N3 0.0274(18) 0.039(2) 0.038(2) -0.0146(17) 0.0213(16) -0.0077(18)
O12 0.0342(17) 0.0269(16) 0.0585(19) -0.0018(14) 0.0250(15) -0.0046(14)
C3 0.0147(17) 0.0172(18) 0.0232(18) 0.0025(15) 0.0073(15) -0.0034(16)
N2 0.0226(17) 0.0200(16) 0.0398(19) -0.0018(15) 0.0186(15) 0.0052(15)
C1 0.0216(19) 0.024(2) 0.032(2) -0.0094(17) 0.0076(16) 0.0048(18)
C13 0.030(2) 0.0167(18) 0.0209(18) 0.0015(15) 0.0147(16) -0.0024(17)
O13 0.0296(17) 0.0454(19) 0.058(2) -0.0128(17) 0.0160(15) -0.0124(16)
O11 0.065(2) 0.0317(18) 0.073(2) -0.0088(17) 0.045(2) -0.0121(17)
C6 0.024(2) 0.024(2) 0.025(2) 0.0096(17) 0.0027(16) -0.0008(18)
C22 0.0182(18) 0.0188(19) 0.0237(18) 0.0013(16) -0.0010(15) 0.0011(16)
O8 0.051(2) 0.054(2) 0.056(2) -0.0205(18) 0.0200(17) -0.0105(19)
N1 0.0214(17) 0.0273(18) 0.041(2) -0.0004(16) 0.0067(15) 0.0092(16)
C2 0.0178(18) 0.0112(17) 0.0229(18) 0.0000(14) 0.0079(15) -0.0043(15)
C7 0.0226(19) 0.0139(18) 0.0264(19) 0.0050(15) 0.0081(16) -0.0008(16)
N4 0.0208(17) 0.0274(19) 0.042(2) -0.0108(16) 0.0105(15) 0.0055(16)
O14 0.0297(17) 0.0473(19) 0.0494(19) -0.0080(16) 0.0125(14) -0.0115(16)
C21 0.0162(17) 0.0194(19) 0.0205(18) -0.0017(15) -0.0018(14) 0.0018(16)
C37 0.0193(18) 0.0186(19) 0.0242(19) -0.0016(16) 0.0089(15) -0.0091(16)
C14 0.039(2) 0.0159(18) 0.0255(19) -0.0052(16) 0.0157(18) -0.0069(18)
C4 0.0252(19) 0.0219(19) 0.0216(18) -0.0030(16) 0.0106(16) -0.0063(17)
C5 0.030(2) 0.032(2) 0.0211(19) 0.0029(17) 0.0049(17) -0.008(2)
C17 0.0256(19) 0.0180(18) 0.0190(18) -0.0009(15) 0.0106(15) 0.0001(17)
C36 0.026(2) 0.0189(19) 0.027(2) 0.0006(16) 0.0116(16) -0.0069(17)
C39 0.032(2) 0.028(2) 0.028(2) -0.0017(18) 0.0084(18) -0.007(2)
C32 0.032(2) 0.027(2) 0.030(2) -0.0052(18) 0.0185(18) -0.0143(19)
C15 0.038(2) 0.024(2) 0.025(2) -0.0074(17) 0.0084(18) -0.008(2)
C18 0.0259(19) 0.0154(18) 0.0151(16) 0.0011(15) 0.0113(15) -0.0024(16)
C16 0.025(2) 0.028(2) 0.0232(19) 0.0000(17) 0.0065(16) -0.0004(18)
C12 0.031(2) 0.0165(19) 0.036(2) -0.0062(17) 0.0210(19) -0.0025(18)
O15 0.052(2) 0.066(3) 0.0413(19) -0.0231(18) 0.0039(16) -0.003(2)
C23 0.023(2) 0.032(2) 0.029(2) 0.0064(18) 0.0025(17) -0.0025(19)
O3 0.058(2) 0.045(2) 0.085(3) 0.0280(19) 0.049(2) 0.0254(18)
C35 0.038(2) 0.025(2) 0.037(2) 0.0056(19) 0.0118(19) -0.004(2)
C27 0.025(2) 0.021(2) 0.041(2) -0.0102(19) 0.0013(18) 0.0071(19)
C8 0.0167(18) 0.023(2) 0.039(2) 0.0070(18) 0.0057(17) 0.0039(17)
C26 0.0199(19) 0.019(2) 0.029(2) -0.0030(16) -0.0014(16) 0.0032(17)
C11 0.026(2) 0.023(2) 0.062(3) -0.011(2) 0.024(2) 0.0018(19)
C41 0.027(2) 0.032(2) 0.038(2) 0.004(2) 0.0043(19) -0.005(2)
C31 0.035(2) 0.037(2) 0.026(2) -0.0097(19) 0.0199(19) -0.011(2)
C40 0.032(2) 0.040(2) 0.027(2) 0.0016(19) 0.0086(18) -0.010(2)
C33 0.056(3) 0.039(3) 0.024(2) 0.0010(19) 0.018(2) -0.007(2)
C9 0.029(2) 0.039(3) 0.055(3) -0.002(2) 0.011(2) 0.017(2)
C30 0.042(3) 0.049(3) 0.049(3) -0.011(2) 0.032(2) 0.006(2)
C38 0.042(3) 0.026(2) 0.049(3) 0.011(2) 0.026(2) 0.013(2)
C20 0.060(3) 0.038(3) 0.050(3) 0.014(2) 0.041(3) 0.017(2)
C19 0.041(3) 0.044(3) 0.032(2) -0.009(2) -0.006(2) 0.019(2)
C28 0.026(2) 0.036(2) 0.062(3) -0.013(2) 0.020(2) 0.005(2)
C24 0.032(2) 0.021(2) 0.045(2) 0.0128(19) 0.003(2) 0.000(2)
C25 0.031(2) 0.018(2) 0.042(2) -0.0017(18) 0.0023(19) 0.0044(19)
C34 0.059(3) 0.035(3) 0.028(2) 0.007(2) 0.009(2) -0.003(2)
C42 0.023(2) 0.040(3) 0.069(3) -0.006(2) 0.005(2) -0.007(2)
C29 0.040(3) 0.043(3) 0.062(3) -0.021(2) 0.032(2) -0.001(2)
C10 0.031(2) 0.029(2) 0.062(3) 0.005(2) 0.024(2) 0.016(2)
C44 0.048(3) 0.063(4) 0.077(4) -0.022(3) 0.019(3) -0.001(3)
O16 0.111(5) 0.094(4) 0.263(8) 0.080(5) 0.112(5) 0.053(4)
C43 0.170(8) 0.040(3) 0.066(4) 0.003(3) -0.061(5) -0.004(5)

loop_
_atom_type_symbol
_atom_type_description
_atom_type_scat_dispersion_real
_atom_type_scat_dispersion_imag
_atom_type_scat_source
C C 0.0033 0.0016 'International Tables Vol C Tables 4.2.6.8 and 6.1.1.4'
H H 0.0000 0.0000 'International Tables Vol C Tables 4.2.6.8 and 6.1.1.4'
Cd Cd -0.8075 1.2024 'International Tables Vol C Tables 4.2.6.8 and 6.1.1.4'
N N 0.0061 0.0033 'International Tables Vol C Tables 4.2.6.8 and 6.1.1.4'
O O 0.0106 0.0060 'International Tables Vol C Tables 4.2.6.8 and 6.1.1.4'

loop_
_geom_angle_atom_site_label_1
_geom_angle_atom_site_label_2
_geom_angle_atom_site_label_3
_geom_angle
O2 Cd1 O1 63.28(8)
O2 Cd1 O6 93.23(9)
O2 Cd1 O5 136.52(8)
O4 Cd1 O2 72.98(8)
O4 Cd1 O1 135.77(8)
O4 Cd1 O9 131.07(9)
O4 Cd1 O6 82.24(8)
O4 Cd1 O5 64.39(8)
O9 Cd1 O2 116.12(9)
O9 Cd1 O1 77.45(8)
O9 Cd1 O6 139.51(8)
O9 Cd1 O5 98.64(8)
O6 Cd1 O1 93.55(8)
O6 Cd1 O5 73.56(9)
O5 Cd1 O1 155.48(8)
O7 Cd1 O2 134.71(9)
O7 Cd1 O4 136.29(9)
O7 Cd1 O1 77.77(8)
O7 Cd1 O9 73.64(9)
O7 Cd1 O6 65.87(8)
O7 Cd1 O5 77.92(8)
O2 Cd2 O12 89.78(10)
O2 Cd2 N2 134.32(10)
O2 Cd2 O11 139.39(10)
O4 Cd2 O2 73.66(8)
O4 Cd2 O12 112.20(10)
O4 Cd2 N2 81.53(10)
O4 Cd2 O11 131.64(11)
O4 Cd2 N1 136.03(11)
O12 Cd2 N2 135.49(11)
O12 Cd2 O11 53.38(10)
N2 Cd2 O11 85.23(10)
N1 Cd2 O2 82.92(10)
N1 Cd2 O12 104.21(12)
N1 Cd2 N2 89.59(12)
N1 Cd2 O11 89.83(12)
O9 Cd3 O7 73.97(9)
O9 Cd3 N3 82.86(11)
O9 Cd3 O13 127.12(10)
O9 Cd3 N4 139.63(11)
O9 Cd3 O14 87.28(10)
O9 Cd3 C41 108.24(11)
O7 Cd3 N3 125.13(10)
O7 Cd3 O13 145.41(10)
O7 Cd3 O14 107.19(10)
O7 Cd3 C41 129.16(11)
N3 Cd3 O13 87.44(11)
N3 Cd3 O14 120.80(12)
N3 Cd3 C41 105.09(12)
O13 Cd3 C41 27.18(12)
N4 Cd3 O7 79.96(10)
N4 Cd3 N3 87.72(13)
N4 Cd3 O13 91.32(11)
N4 Cd3 O14 130.27(12)
N4 Cd3 C41 112.12(13)
O14 Cd3 O13 54.57(11)
O14 Cd3 C41 27.39(12)
Cd2 O2 Cd1 105.66(9)
C2 O2 Cd1 123.0(2)
C2 O2 Cd2 129.4(2)
Cd2 O4 Cd1 106.64(10)
C18 O4 Cd1 123.0(2)
C18 O4 Cd2 129.8(2)
C36 O10 C38 116.3(3)
C3 O1 Cd1 111.1(2)
C3 O1 C1 116.8(3)
C1 O1 Cd1 127.1(2)
Cd3 O9 Cd1 105.91(10)
C37 O9 Cd1 118.5(2)
C37 O9 Cd3 130.2(2)
C22 O6 Cd1 113.9(2)
C22 O6 C20 117.0(3)
C20 O6 Cd1 128.9(2)
C17 O5 Cd1 113.4(2)
C17 O5 C19 117.2(3)
C19 O5 Cd1 129.3(2)
Cd1 O7 Cd3 104.27(10)
C21 O7 Cd1 122.9(2)
C21 O7 Cd3 132.2(2)
C31 N3 Cd3 126.6(3)
C31 N3 C30 116.7(3)
C30 N3 Cd3 116.4(3)
C39 O12 Cd2 99.0(2)
O1 C3 C2 112.9(3)
C4 C3 O1 124.5(3)
C4 C3 C2 122.6(3)
C12 N2 Cd2 126.5(3)
C12 N2 C11 117.0(3)
C11 N2 Cd2 116.1(2)
C14 C13 C18 118.9(4)
C14 C13 C12 116.7(3)
C18 C13 C12 124.4(3)
C41 O13 Cd3 90.6(3)
C39 O11 Cd2 85.8(2)
C5 C6 C7 122.0(4)
O6 C22 C21 113.7(3)
C23 C22 O6 124.4(3)
C23 C22 C21 122.0(4)
C8 N1 Cd2 126.7(3)
C8 N1 C9 118.0(3)
C9 N1 Cd2 115.3(3)
O2 C2 C3 118.2(3)
O2 C2 C7 124.8(3)
C7 C2 C3 117.0(3)
C6 C7 C2 119.2(3)
C6 C7 C8 115.6(3)
C2 C7 C8 125.2(3)
C27 N4 Cd3 129.6(3)
C27 N4 C28 116.8(4)
C28 N4 Cd3 113.5(3)
C41 O14 Cd3 94.3(3)
O7 C21 C22 118.9(3)
O7 C21 C26 124.0(3)
C26 C21 C22 117.1(3)
O9 C37 C36 117.8(3)
O9 C37 C32 124.9(3)
C36 C37 C32 117.3(3)
C15 C14 C13 122.7(4)
C3 C4 C5 119.5(3)
C6 C5 C4 119.7(4)
O5 C17 C18 113.4(3)
C16 C17 O5 124.3(3)
C16 C17 C18 122.4(3)
O10 C36 C37 112.1(3)
O10 C36 C35 125.7(4)
C35 C36 C37 122.1(4)
O12 C39 O11 121.2(4)
O12 C39 C40 119.4(4)
O11 C39 C40 119.3(4)
C37 C32 C31 125.6(4)
C33 C32 C37 118.5(4)
C33 C32 C31 116.0(4)
C14 C15 C16 118.6(4)
O4 C18 C13 124.6(3)
O4 C18 C17 118.3(3)
C17 C18 C13 117.0(3)
C17 C16 C15 120.2(4)
N2 C12 C13 129.0(3)
C22 C23 C24 120.4(4)
C36 C35 C34 119.9(4)
N4 C27 C26 128.9(4)
N1 C8 C7 129.4(4)
C21 C26 C27 124.4(4)
C21 C26 C25 119.5(4)
C25 C26 C27 116.0(4)
N2 C11 C10 114.9(3)
O13 C41 Cd3 62.2(2)
O13 C41 O14 120.5(4)
O13 C41 C42 120.0(4)
O14 C41 Cd3 58.3(2)
O14 C41 C42 119.5(4)
C42 C41 Cd3 176.7(3)
N3 C31 C32 128.8(4)
C34 C33 C32 122.8(4)
N1 C9 C10 113.1(3)
N3 C30 C29 116.1(4)
N4 C28 C29 112.9(4)
C25 C24 C23 119.5(4)
C24 C25 C26 121.5(4)
C33 C34 C35 119.4(4)
O8 C29 C30 108.8(4)
O8 C29 C28 111.4(4)
C30 C29 C28 118.0(4)
O3 C10 C11 110.2(4)
O3 C10 C9 108.8(4)
C11 C10 C9 117.3(4)

loop_
_geom_bond_atom_site_label_1
_geom_bond_atom_site_label_2
_geom_bond_distance
Cd1 O2 2.274(2)
Cd1 O4 2.267(2)
Cd1 O1 2.624(2)
Cd1 O9 2.273(2)
Cd1 O6 2.533(2)
Cd1 O5 2.571(2)
Cd1 O7 2.263(2)
Cd2 O2 2.264(2)
Cd2 O4 2.241(2)
Cd2 O12 2.279(3)
Cd2 N2 2.281(3)
Cd2 O11 2.549(3)
Cd2 N1 2.245(3)
Cd3 O9 2.229(2)
Cd3 O7 2.288(2)
Cd3 N3 2.293(3)
Cd3 O13 2.433(3)
Cd3 N4 2.270(3)
Cd3 O14 2.346(3)
Cd3 C41 2.749(4)
O2 C2 1.305(4)
O4 C18 1.317(4)
O10 C36 1.369(4)
O10 C38 1.437(4)
O1 C3 1.377(4)
O1 C1 1.427(4)
O9 C37 1.319(4)
O6 C22 1.385(4)
O6 C20 1.431(5)
O5 C17 1.375(4)
O5 C19 1.428(5)
O7 C21 1.316(4)
N3 C31 1.276(5)
N3 C30 1.491(5)
O12 C39 1.243(5)
C3 C2 1.430(5)
C3 C4 1.373(5)
N2 C12 1.284(5)
N2 C11 1.469(5)
C13 C14 1.408(5)
C13 C18 1.420(5)
C13 C12 1.456(5)
O13 C41 1.256(5)
O11 C39 1.262(5)
C6 C7 1.413(5)
C6 C5 1.371(6)
C22 C21 1.423(5)
C22 C23 1.379(5)
O8 C29 1.427(6)
N1 C8 1.283(5)
N1 C9 1.470(5)
C2 C7 1.420(5)
C7 C8 1.450(5)
N4 C27 1.272(5)
N4 C28 1.461(5)
O14 C41 1.268(5)
C21 C26 1.410(5)
C37 C36 1.424(5)
C37 C32 1.424(5)
C14 C15 1.364(6)
C4 C5 1.403(5)
C17 C18 1.418(5)
C17 C16 1.367(5)
C36 C35 1.378(5)
C39 C40 1.500(5)
C32 C31 1.453(6)
C32 C33 1.412(6)
C15 C16 1.404(5)
O15 C43 1.399(7)
C23 C24 1.383(6)
O3 C10 1.423(5)
C35 C34 1.395(6)
C27 C26 1.456(6)
C26 C25 1.420(6)
C11 C10 1.492(6)
C41 C42 1.493(6)
C33 C34 1.364(6)
C9 C10 1.517(6)
C30 C29 1.513(7)
C28 C29 1.516(7)
C24 C25 1.372(6)
C44 O16 1.312(7)

loop_
_platon_squeeze_void_nr
_platon_squeeze_void_average_x
_platon_squeeze_void_average_y
_platon_squeeze_void_average_z
_platon_squeeze_void_volume
_platon_squeeze_void_count_electrons
_platon_squeeze_void_content
1 0.000 0.000 0.000 19 1 ' '
2 0.000 0.000 0.500 154 19 ' '
3 0.500 0.500 1.000 154 19 ' '
4 0.500 0.500 0.500 19 1 ' '
